data_7133936
loop_
_publ_author_name
'Chen, Xiao'
'Xu, Hanhua'
'Xi, Zhenfeng'
'Wei, Junnian'

_publ_section_title
;
 A (C<sub>5</sub>Me<sub>5</sub>)/enolamido lutetium dinitrogen complex
 promoted by deprotonation on the amidinate ligand.
;
_journal_issue 87
_journal_name_full 'Chemical communications (Cambridge, England)'
_journal_page_first 12750
_journal_page_last 12753
_journal_paper_doi 10.1039/d4cc04338c
_journal_volume 60
_journal_year 2024
_chemical_formula_moiety 'C56 H92 K2 Lu2 N6, 2(C18 H36 K N2 O6), 2(C4 H8 O)'
_chemical_formula_sum 'C100 H180 K4 Lu2 N10 O14'
_chemical_formula_weight 2252.87
_chemical_properties_physical Air-sensitive,Moisture-sensitive,Heat-sensitive,Oxygen-sensitive
_space_group_crystal_system triclinic
_space_group_IT_number 2
_space_group_name_Hall '-P 1'
_space_group_name_H-M_alt 'P -1'
_atom_sites_solution_hydrogens mixed
_atom_sites_solution_primary dual
_audit_creation_date 2024-05-06
_audit_creation_method
;
Olex2 1.5
(compiled 2024.02.16 svn.r378c4104 for OlexSys, GUI svn.r6928)
;
_audit_update_record
;
2024-08-24 deposited with the CCDC.	2024-10-07 downloaded from the CCDC.
;
_cell_angle_alpha 113.745(2)
_cell_angle_beta 95.077(2)
_cell_angle_gamma 102.135(2)
_cell_formula_units_Z 1
_cell_length_a 12.4692(3)
_cell_length_b 16.0421(4)
_cell_length_c 16.7103(4)
_cell_measurement_reflns_used 29966
_cell_measurement_temperature 179.99(10)
_cell_measurement_theta_max 30.2690
_cell_measurement_theta_min 2.2510
_cell_volume 2934.75(14)
_computing_cell_refinement 'CrysAlisPro 1.171.39.33c (Rigaku OD, 2017)'
_computing_data_collection 'CrysAlisPro 1.171.39.33c (Rigaku OD, 2017)'
_computing_data_reduction 'CrysAlisPro 1.171.39.33c (Rigaku OD, 2017)'
_computing_molecular_graphics 'Olex2 1.5 (Dolomanov et al., 2009)'
_computing_publication_material 'Olex2 1.5 (Dolomanov et al., 2009)'
_computing_structure_refinement 'SHELXL 2018/3 (Sheldrick, 2015)'
_computing_structure_solution 'SHELXT 2018/2 (Sheldrick, 2018)'
_diffrn_ambient_temperature 179.99(10)
_diffrn_detector 'CCD plate'
_diffrn_measured_fraction_theta_full 0.999
_diffrn_measured_fraction_theta_max 0.874
_diffrn_measurement_details
;
List of Runs (angles in degrees, time in seconds):

  # Type    Start    End  Width  t~exp~   \w     \q     \k     \f   Frames
#--------------------------------------------------------------------------
  1  \w    -14.00  92.00   0.50    7.64    --    4.30  57.00  30.00  212
  2  \w    -27.00  74.00   0.50    7.64    --    4.30  77.00-120.00  202
  3  \w    -22.00  81.00   0.50    7.64    --    4.30  57.00-180.00  206
  4  \w    -12.00  22.00   0.50    7.64    --    4.30  77.00 -60.00   68
  5  \w    -84.00 -59.00   0.50    7.64    --    4.30 -57.00 -60.00   50
  6  \w     10.00  80.00   0.50    7.64    --    4.30  19.00  30.00  140
  7  \w    -85.00  39.00   0.50    7.64    --    4.30 -19.00  60.00  248
;
_diffrn_measurement_device 'four-circle diffractometer'
_diffrn_measurement_device_type 'XtaLAB AFC12 (RINC): Kappa single'
_diffrn_measurement_method '\w scans'
_diffrn_radiation_type MoK\a
_diffrn_radiation_wavelength 0.71073
_diffrn_reflns_av_R_equivalents 0.0318
_diffrn_reflns_av_unetI/netI 0.0281
_diffrn_reflns_Laue_measured_fraction_full 0.999
_diffrn_reflns_Laue_measured_fraction_max 0.874
_diffrn_reflns_limit_h_max 17
_diffrn_reflns_limit_h_min -15
_diffrn_reflns_limit_k_max 22
_diffrn_reflns_limit_k_min -22
_diffrn_reflns_limit_l_max 23
_diffrn_reflns_limit_l_min -23
_diffrn_reflns_number 61077
_diffrn_reflns_point_group_measured_fraction_full 0.999
_diffrn_reflns_point_group_measured_fraction_max 0.874
_diffrn_reflns_theta_full 25.242
_diffrn_reflns_theta_max 30.211
_diffrn_reflns_theta_min 2.368
_exptl_absorpt_coefficient_mu 1.871
_exptl_absorpt_correction_T_max 1.00000
_exptl_absorpt_correction_T_min 0.68040
_exptl_absorpt_correction_type multi-scan
_exptl_absorpt_process_details
;
CrysAlisPro 1.171.39.33c (Rigaku Oxford Diffraction, 2017)
Empirical absorption correction using spherical harmonics,
 implemented in SCALE3 ABSPACK scaling algorithm.
;
_exptl_crystal_density_diffrn 1.275
_exptl_crystal_description block
_exptl_crystal_F_000 1180
_exptl_crystal_size_max 0.23
_exptl_crystal_size_mid 0.21
_exptl_crystal_size_min 0.18
_refine_diff_density_max 1.137
_refine_diff_density_min -0.754
_refine_diff_density_rms 0.081
_refine_ls_extinction_method none
_refine_ls_goodness_of_fit_ref 1.047
_refine_ls_hydrogen_treatment constr
_refine_ls_matrix_type full
_refine_ls_number_parameters 639
_refine_ls_number_reflns 15258
_refine_ls_number_restraints 305
_refine_ls_restrained_S_all 1.066
_refine_ls_R_factor_all 0.0372
_refine_ls_R_factor_gt 0.0282
_refine_ls_shift/su_max 0.002
_refine_ls_shift/su_mean 0.000
_refine_ls_structure_factor_coef Fsqd
_refine_ls_weighting_details 'w=1/[\s^2^(Fo^2^)+(0.0413P)^2^+0.8932P] where P=(Fo^2^+2Fc^2^)/3'
_refine_ls_weighting_scheme calc
_refine_ls_wR_factor_gt 0.0687
_refine_ls_wR_factor_ref 0.0727
_reflns_Friedel_coverage 0.000
_reflns_number_gt 13080
_reflns_number_total 15258
_reflns_threshold_expression 'I > 2\s(I)'
_cod_data_source_file d4cc04338c6.cif
_cod_data_source_block a
_cod_original_cell_volume 2934.74(13)
_cod_database_code 7133936
_shelx_shelxl_version_number 2018/3
_shelx_space_group_comment
;
The symmetry employed for this shelxl refinement is uniquely defined
by the following loop, which should always be used as a source of
symmetry information in preference to the above space-group names.
They are only intended as comments.
;
_shelx_estimated_absorpt_t_max 0.729
_shelx_estimated_absorpt_t_min 0.673
_olex2_refinement_description
;
1. Fixed Uiso
 At 1.2 times of:
  All C(H) groups, All C(H,H) groups
 At 1.5 times of:
  All C(H,H,H) groups
2. Restrained distances
 C50-O7 = O7-C47
 1.43 with sigma of 0.02
 C50A-C49A = C47A-C48A
 1.54 with sigma of 0.02
 C50-C49 = C47-C48
 1.54 with sigma of 0.02
 C50A-O7A = O7A-C47A
 1.43 with sigma of 0.02
 O7A-C47A = O7A-C50A
 1.43 with sigma of 0.01
 O7-C47 = O7-C50
 1.43 with sigma of 0.01
 C49A-C48A
 1.54 with sigma of 0.01
 C50-C47 = C50A-C47A
 2.336 with sigma of 0.04
 C50-C48 = C47-C49
 2.515 with sigma of 0.04
 C47A-C49A = C50A-C48A
 2.515 with sigma of 0.04
 O7-C49 = O7-C48
 2.426 with sigma of 0.04
 O7A-C49A = O7A-C48A
 2.426 with sigma of 0.04
3. Uiso/Uaniso restraints and constraints
O7 \\sim C47 \\sim C48 \\sim C49 \\sim C50 \\sim O7A \\sim C47A \\sim C48A
\\sim C49A \\sim C50A: within 2A with sigma of 0.01 and sigma for terminal
atoms of 0.02 within 2A
Uanis(O7A) \\sim Ueq, Uanis(C47A) \\sim Ueq, Uanis(C50A) \\sim Ueq, Uanis(C48A)
\\sim Ueq, Uanis(C49A) \\sim Ueq, Uanis(O7) \\sim Ueq, Uanis(C47) \\sim Ueq,
Uanis(C50) \\sim Ueq, Uanis(C48) \\sim Ueq, Uanis(C49) \\sim Ueq: with sigma of
0.01 and sigma for terminal atoms of 0.02
4. Rigid body (RIGU) restrains
 O7, C47, C48, C49, C50, O7A, C47A, C48A, C49A, C50A
 with sigma for 1-2 distances of 0.01 and sigma for 1-3 distances of 0.02
5. Others
 Sof(O7A)=Sof(C47A)=Sof(H47C)=Sof(H47D)=Sof(C48A)=Sof(H48C)=Sof(H48D)=
 Sof(C49A)=Sof(H49C)=Sof(H49D)=Sof(C50A)=Sof(H50C)=Sof(H50D)=1-FVAR(1)
 Sof(O7)=Sof(C47)=Sof(H47A)=Sof(H47B)=Sof(C48)=Sof(H48A)=Sof(H48B)=Sof(C49)=
 Sof(H49A)=Sof(H49B)=Sof(C50)=Sof(H50A)=Sof(H50B)=FVAR(1)
 Fixed X: C47A(0.92702)
 Fixed Y: Lu1(0.91056)
 Fixed Z: Lu1(0.521371)
6.a Riding coordinates:
 C1(H1A,H1B,H1C), C7(H7A,H7B,H7C), C11(H11A,H11B,H11C), C14(H14A,H14B,H14C)
6.b Ternary CH refined with riding coordinates:
 C12(H12), C15(H15)
6.c Secondary CH2 refined with riding coordinates:
 C29(H29A,H29B), C30(H30A,H30B), C31(H31A,H31B), C32(H32A,H32B), C33(H33A,
 H33B), C34(H34A,H34B), C35(H35A,H35B), C36(H36A,H36B), C37(H37A,H37B),
 C38(H38A,H38B), C39(H39A,H39B), C40(H40A,H40B), C41(H41A,H41B), C42(H42A,H42B),
  C43(H43A,H43B), C44(H44A,H44B), C45(H45A,H45B), C46(H46A,H46B), C47(H47A,
 H47B), C48(H48A,H48B), C49(H49A,H49B), C50(H50A,H50B), C47A(H47C,H47D),
 C48A(H48C,H48D), C49A(H49C,H49D), C50A(H50C,H50D)
6.d X=CH2 refined with riding coordinates:
 C17(H17A,H17B)
6.e Idealised Me refined as rotating group:
 C8(H8A,H8B,H8C), C9(H9A,H9B,H9C), C10(H10A,H10B,H10C), C13(H13A,H13B,H13C),
 C16(H16A,H16B,H16C), C19(H19A,H19B,H19C), C25(H25A,H25B,H25C), C26(H26A,H26B,
 H26C), C27(H27A,H27B,H27C), C28(H28A,H28B,H28C)
;
_olex2_submission_special_instructions 'No special instructions were received'
_oxdiff_exptl_absorpt_empirical_details
;
Empirical correction (ABSPACK) includes:
- Absorption correction using spherical harmonics
- Frame scaling
;

loop_
_space_group_symop_operation_xyz
'x, y, z'
'-x, -y, -z'

loop_
_atom_site_label
_atom_site_type_symbol
_atom_site_fract_x
_atom_site_fract_y
_atom_site_fract_z
_atom_site_U_iso_or_equiv
_atom_site_adp_type
_atom_site_occupancy
_atom_site_site_symmetry_order
_atom_site_calc_flag
_atom_site_refinement_flags_posn
_atom_site_refinement_flags_adp
_atom_site_refinement_flags_occupancy
_atom_site_disorder_assembly
_atom_site_disorder_group
Lu1 Lu 0.09556(2) 0.910560 0.521371 0.03349(4) Uani 1 1 d . . . . .
K1 K 0.29744(5) 0.85513(4) 0.69389(5) 0.05852(15) Uani 1 1 d . . . . .
N1 N -0.04228(15) 0.97842(13) 0.50947(13) 0.0367(4) Uani 1 1 d . . . . .
N2 N 0.25236(15) 0.99358(13) 0.62412(13) 0.0378(4) Uani 1 1 d . . . . .
N3 N 0.09947(16) 0.92451(13) 0.66006(14) 0.0395(4) Uani 1 1 d . . . . .
C1 C 0.2910(3) 0.7735(3) 0.4384(3) 0.0887(13) Uani 1 1 d . . . . .
H1A H 0.342082 0.830900 0.445172 0.133 Uiso 1 1 d R U . . .
H1B H 0.305562 0.720490 0.391612 0.133 Uiso 1 1 d R U . . .
H1C H 0.300812 0.767350 0.493172 0.133 Uiso 1 1 d R U . . .
C2 C 0.1721(2) 0.77654(18) 0.41487(19) 0.0516(6) Uani 1 1 d . . . . .
C3 C 0.1364(2) 0.81815(18) 0.36242(19) 0.0533(6) Uani 1 1 d . . . . .
C4 C 0.0200(2) 0.79842(18) 0.34968(18) 0.0522(6) Uani 1 1 d . . . . .
C5 C -0.0180(2) 0.74400(17) 0.39546(19) 0.0521(6) Uani 1 1 d . . . . .
C6 C 0.0777(2) 0.73028(16) 0.43623(18) 0.0489(6) Uani 1 1 d . . . . .
C7 C 0.0757(4) 0.6695(2) 0.4858(2) 0.0845(12) Uani 1 1 d . . . . .
H7A H 0.127311 0.704220 0.541699 0.127 Uiso 1 1 d R U . . .
H7B H 0.096381 0.613310 0.450849 0.127 Uiso 1 1 d R U . . .
H7C H 0.001581 0.652420 0.496419 0.127 Uiso 1 1 d R U . . .
C8 C -0.1376(3) 0.7036(3) 0.3957(3) 0.0929(14) Uani 1 1 d . . . . .
H8A H -0.141014 0.674751 0.437429 0.139 Uiso 1 1 calc R U . . .
H8B H -0.174747 0.655475 0.335635 0.139 Uiso 1 1 calc R U . . .
H8C H -0.175468 0.754163 0.414058 0.139 Uiso 1 1 calc R U . . .
C9 C -0.0539(4) 0.8273(3) 0.2942(3) 0.0938(14) Uani 1 1 d . . . . .
H9A H -0.127023 0.823986 0.311886 0.141 Uiso 1 1 calc R U . . .
H9B H -0.063726 0.784349 0.231020 0.141 Uiso 1 1 calc R U . . .
H9C H -0.018866 0.892101 0.303869 0.141 Uiso 1 1 calc R U . . .
C10 C 0.2100(4) 0.8751(3) 0.3242(3) 0.0931(13) Uani 1 1 d . . . . .
H10A H 0.230821 0.942224 0.366019 0.140 Uiso 1 1 calc R U . . .
H10B H 0.168964 0.866279 0.267317 0.140 Uiso 1 1 calc R U . . .
H10C H 0.277655 0.853448 0.314555 0.140 Uiso 1 1 calc R U . . .
C11 C 0.4580(2) 1.0505(3) 0.6781(3) 0.0752(10) Uani 1 1 d . . . . .
H11A H 0.469249 0.993152 0.635067 0.113 Uiso 1 1 d R U . . .
H11B H 0.449279 1.044612 0.732247 0.113 Uiso 1 1 d R U . . .
H11C H 0.521410 1.102462 0.689957 0.113 Uiso 1 1 d R U . . .
C12 C 0.3529(2) 1.06800(18) 0.6412(2) 0.0505(6) Uani 1 1 d . . . . .
H12 H 0.343662 1.128640 0.686334 0.061 Uiso 1 1 calc R U . . .
C13 C 0.3655(3) 1.0789(2) 0.5561(2) 0.0715(9) Uani 1 1 d . . . . .
H13A H 0.431285 1.131109 0.568228 0.107 Uiso 1 1 calc R U . . .
H13B H 0.298634 1.092381 0.534398 0.107 Uiso 1 1 calc R U . . .
H13C H 0.374844 1.020186 0.510849 0.107 Uiso 1 1 calc R U . . .
C14 C 0.0509(3) 0.8623(3) 0.7699(3) 0.0749(10) Uani 1 1 d . . . . .
H14A H 0.047249 0.798947 0.728428 0.112 Uiso 1 1 d R U . . .
H14B H -0.001381 0.860397 0.808379 0.112 Uiso 1 1 d R U . . .
H14C H 0.125099 0.892797 0.804839 0.112 Uiso 1 1 d R U . . .
C15 C 0.0216(2) 0.9179(2) 0.7187(2) 0.0513(6) Uani 1 1 d . . . . .
H15 H 0.024545 0.983294 0.762721 0.062 Uiso 1 1 calc R U . . .
C16 C -0.0962(2) 0.8706(3) 0.6635(3) 0.0695(9) Uani 1 1 d . . . . .
H16A H -0.113907 0.905968 0.630391 0.104 Uiso 1 1 calc R U . . .
H16B H -0.149564 0.869861 0.703051 0.104 Uiso 1 1 calc R U . . .
H16C H -0.100977 0.805629 0.621576 0.104 Uiso 1 1 calc R U . . .
C17 C 0.2411(2) 1.05460(19) 0.78343(18) 0.0523(6) Uani 1 1 d . . . . .
H17A H 0.312014 1.099562 0.801288 0.063 Uiso 1 1 calc R U . . .
H17B H 0.198774 1.050484 0.826893 0.063 Uiso 1 1 calc R U . . .
C18 C 0.19989(18) 0.99556(15) 0.69481(16) 0.0369(5) Uani 1 1 d . . . . .
C19 C 0.6072(3) 0.9299(2) 0.7960(3) 0.0887(13) Uani 1 1 d . . . . .
H19A H 0.620210 0.947406 0.747127 0.133 Uiso 1 1 calc R U . . .
H19B H 0.675470 0.919846 0.819883 0.133 Uiso 1 1 calc R U . . .
H19C H 0.586711 0.980905 0.843246 0.133 Uiso 1 1 calc R U . . .
C20 C 0.5136(2) 0.8403(2) 0.7618(2) 0.0554(7) Uani 1 1 d . . . . .
C21 C 0.4424(3) 0.8114(3) 0.8127(2) 0.0653(8) Uani 1 1 d . . . . .
C22 C 0.3695(2) 0.7232(2) 0.7566(2) 0.0587(7) Uani 1 1 d . . . . .
C23 C 0.3937(2) 0.69672(18) 0.67009(19) 0.0487(6) Uani 1 1 d . . . . .
C24 C 0.4836(2) 0.76897(19) 0.67375(19) 0.0469(6) Uani 1 1 d . . . . .
C25 C 0.5382(3) 0.7699(3) 0.5972(2) 0.0636(8) Uani 1 1 d . . . . .
H25A H 0.485943 0.727947 0.540868 0.095 Uiso 1 1 calc R U . . .
H25B H 0.605602 0.747891 0.598848 0.095 Uiso 1 1 calc R U . . .
H25C H 0.558526 0.834395 0.602071 0.095 Uiso 1 1 calc R U . . .
C26 C 0.3366(3) 0.6050(2) 0.5901(3) 0.0709(9) Uani 1 1 d . . . . .
H26A H 0.263896 0.608266 0.565868 0.106 Uiso 1 1 calc R U . . .
H26B H 0.325554 0.552929 0.607751 0.106 Uiso 1 1 calc R U . . .
H26C H 0.383102 0.593952 0.544499 0.106 Uiso 1 1 calc R U . . .
C27 C 0.2792(4) 0.6644(4) 0.7821(4) 0.1006(15) Uani 1 1 d . . . . .
H27A H 0.275591 0.699670 0.844786 0.151 Uiso 1 1 calc R U . . .
H27B H 0.296674 0.604999 0.773494 0.151 Uiso 1 1 calc R U . . .
H27C H 0.206847 0.650696 0.744538 0.151 Uiso 1 1 calc R U . . .
C28 C 0.4469(4) 0.8659(4) 0.9118(3) 0.1097(17) Uani 1 1 d . . . . .
H28A H 0.504434 0.926296 0.935029 0.165 Uiso 1 1 calc R U . . .
H28B H 0.465189 0.828725 0.942867 0.165 Uiso 1 1 calc R U . . .
H28C H 0.374108 0.877658 0.921565 0.165 Uiso 1 1 calc R U . . .
K2 K 0.71961(4) 0.51311(3) 0.83555(3) 0.03807(10) Uani 1 1 d . . . . .
O1 O 0.52995(15) 0.45496(13) 0.70246(13) 0.0510(4) Uani 1 1 d . . . . .
O2 O 0.54759(15) 0.34622(13) 0.80028(13) 0.0545(4) Uani 1 1 d . . . . .
O3 O 0.71934(15) 0.70395(12) 0.90892(12) 0.0471(4) Uani 1 1 d . . . . .
O4 O 0.69949(16) 0.60620(13) 1.01892(12) 0.0506(4) Uani 1 1 d . . . . .
O5 O 0.88848(13) 0.52295(12) 0.73547(12) 0.0442(4) Uani 1 1 d . . . . .
O6 O 0.91225(15) 0.44996(12) 0.86511(11) 0.0463(4) Uani 1 1 d . . . . .
N4 N 0.71284(18) 0.61313(15) 0.71586(14) 0.0443(4) Uani 1 1 d . . . . .
N5 N 0.7260(2) 0.41172(17) 0.95730(15) 0.0516(5) Uani 1 1 d . . . . .
C29 C 0.6804(3) 0.7365(2) 0.99056(19) 0.0579(7) Uani 1 1 d . . . . .
H29A H 0.598472 0.709852 0.979493 0.070 Uiso 1 1 calc R U . . .
H29B H 0.696865 0.806317 1.017611 0.070 Uiso 1 1 calc R U . . .
C30 C 0.7372(3) 0.7063(2) 1.05234(18) 0.0588(7) Uani 1 1 d . . . . .
H30A H 0.819243 0.725867 1.057266 0.071 Uiso 1 1 calc R U . . .
H30B H 0.719964 0.736729 1.112401 0.071 Uiso 1 1 calc R U . . .
C31 C 0.7543(3) 0.5734(2) 1.07405(18) 0.0556(7) Uani 1 1 d . . . . .
H31A H 0.748079 0.608887 1.136734 0.067 Uiso 1 1 calc R U . . .
H31B H 0.834635 0.584213 1.070833 0.067 Uiso 1 1 calc R U . . .
C32 C 0.7018(3) 0.4700(2) 1.0436(2) 0.0599(7) Uani 1 1 d . . . . .
H32A H 0.729728 0.450469 1.088793 0.072 Uiso 1 1 calc R U . . .
H32B H 0.619809 0.458824 1.038726 0.072 Uiso 1 1 calc R U . . .
C33 C 0.6418(3) 0.3191(2) 0.9144(2) 0.0650(8) Uani 1 1 d . . . . .
H33A H 0.628461 0.294965 0.959663 0.078 Uiso 1 1 calc R U . . .
H33B H 0.672077 0.274017 0.868180 0.078 Uiso 1 1 calc R U . . .
C34 C 0.5319(3) 0.3224(2) 0.8721(2) 0.0632(8) Uani 1 1 d . . . . .
H34A H 0.476687 0.259948 0.850165 0.076 Uiso 1 1 calc R U . . .
H34B H 0.502636 0.369983 0.916820 0.076 Uiso 1 1 calc R U . . .
C35 C 0.4453(2) 0.3470(2) 0.7559(2) 0.0622(8) Uani 1 1 d . . . . .
H35A H 0.417303 0.398755 0.796275 0.075 Uiso 1 1 calc R U . . .
H35B H 0.388498 0.286359 0.738862 0.075 Uiso 1 1 calc R U . . .
C36 C 0.4643(2) 0.3608(2) 0.6747(2) 0.0589(7) Uani 1 1 d . . . . .
H36A H 0.503602 0.315449 0.638834 0.071 Uiso 1 1 calc R U . . .
H36B H 0.391797 0.349956 0.637486 0.071 Uiso 1 1 calc R U . . .
C37 C 0.5528(2) 0.4724(2) 0.62750(19) 0.0559(7) Uani 1 1 d . . . . .
H37A H 0.482977 0.449781 0.582857 0.067 Uiso 1 1 calc R U . . .
H37B H 0.606546 0.437897 0.599248 0.067 Uiso 1 1 calc R U . . .
C38 C 0.6009(2) 0.5767(2) 0.65856(19) 0.0539(6) Uani 1 1 d . . . . .
H38A H 0.605808 0.590149 0.605924 0.065 Uiso 1 1 calc R U . . .
H38B H 0.549764 0.610687 0.691997 0.065 Uiso 1 1 calc R U . . .
C39 C 0.7970(2) 0.5941(2) 0.65978(18) 0.0522(6) Uani 1 1 d . . . . .
H39A H 0.810955 0.641358 0.635233 0.063 Uiso 1 1 calc R U . . .
H39B H 0.766710 0.530933 0.608995 0.063 Uiso 1 1 calc R U . . .
C40 C 0.9064(2) 0.5971(2) 0.7083(2) 0.0510(6) Uani 1 1 d . . . . .
H40A H 0.961623 0.589429 0.668584 0.061 Uiso 1 1 calc R U . . .
H40B H 0.936221 0.658857 0.761022 0.061 Uiso 1 1 calc R U . . .
C41 C 0.9912(2) 0.5123(2) 0.76932(18) 0.0478(6) Uani 1 1 d . . . . .
H41A H 1.030837 0.569999 0.823853 0.057 Uiso 1 1 calc R U . . .
H41B H 1.039911 0.502650 0.724485 0.057 Uiso 1 1 calc R U . . .
C42 C 0.9662(2) 0.4288(2) 0.79022(17) 0.0492(6) Uani 1 1 d . . . . .
H42A H 0.917053 0.373165 0.738086 0.059 Uiso 1 1 calc R U . . .
H42B H 1.036486 0.413418 0.803726 0.059 Uiso 1 1 calc R U . . .
C43 C 0.8868(3) 0.3713(2) 0.8862(2) 0.0581(7) Uani 1 1 d . . . . .
H43A H 0.955566 0.352123 0.895497 0.070 Uiso 1 1 calc R U . . .
H43B H 0.832424 0.317066 0.836212 0.070 Uiso 1 1 calc R U . . .
C44 C 0.8382(3) 0.3983(2) 0.9695(2) 0.0611(7) Uani 1 1 d . . . . .
H44A H 0.834669 0.348369 0.990417 0.073 Uiso 1 1 calc R U . . .
H44B H 0.888879 0.457672 1.016486 0.073 Uiso 1 1 calc R U . . .
C45 C 0.7348(2) 0.71501(18) 0.77189(19) 0.0496(6) Uani 1 1 d . . . . .
H45A H 0.711034 0.745258 0.734692 0.060 Uiso 1 1 calc R U . . .
H45B H 0.816291 0.742467 0.794636 0.060 Uiso 1 1 calc R U . . .
C46 C 0.6759(2) 0.73798(19) 0.84957(19) 0.0525(6) Uani 1 1 d . . . . .
H46A H 0.687535 0.807234 0.881109 0.063 Uiso 1 1 calc R U . . .
H46B H 0.594548 0.707819 0.828170 0.063 Uiso 1 1 calc R U . . .
O7 O 0.8910(5) 0.2209(4) 1.0351(5) 0.139(2) Uani 0.656(5) 1 d D U P A 1
C47 C 0.8209(7) 0.1309(5) 0.9739(7) 0.131(2) Uani 0.656(5) 1 d D U P A 1
H47A H 0.783524 0.135386 0.921546 0.157 Uiso 0.656(5) 1 calc R U P A 1
H47B H 0.762549 0.108387 1.002612 0.157 Uiso 0.656(5) 1 calc R U P A 1
C48 C 0.8904(8) 0.0646(7) 0.9458(8) 0.115(2) Uani 0.656(5) 1 d D U P A 1
H48A H 0.875360 0.029403 0.880036 0.138 Uiso 0.656(5) 1 calc R U P A 1
H48B H 0.875616 0.018833 0.971876 0.138 Uiso 0.656(5) 1 calc R U P A 1
C49 C 1.0105(6) 0.1265(5) 0.9804(6) 0.1021(18) Uani 0.656(5) 1 d D U P A 1
H49A H 1.057260 0.108732 0.934594 0.122 Uiso 0.656(5) 1 calc R U P A 1
H49B H 1.045102 0.124141 1.034812 0.122 Uiso 0.656(5) 1 calc R U P A 1
C50 C 0.9900(8) 0.2254(7) 1.0006(8) 0.123(2) Uani 0.656(5) 1 d D U P A 1
H50A H 1.052823 0.277203 1.044912 0.148 Uiso 0.656(5) 1 calc R U P A 1
H50B H 0.979968 0.234821 0.945703 0.148 Uiso 0.656(5) 1 calc R U P A 1
O7A O 0.9813(11) 0.2150(8) 1.0342(7) 0.114(3) Uani 0.344(5) 1 d D U P A 2
C47A C 0.927020 0.1211(9) 1.0259(10) 0.138(3) Uani 0.344(5) 1 d D U P A 2
H47C H 0.853105 0.120545 1.043278 0.165 Uiso 0.344(5) 1 calc R U P A 2
H47D H 0.973093 0.105416 1.066316 0.165 Uiso 0.344(5) 1 calc R U P A 2
C48A C 0.912(2) 0.0485(11) 0.9311(11) 0.122(3) Uani 0.344(5) 1 d D U P A 2
H48C H 0.848548 -0.007525 0.914556 0.147 Uiso 0.344(5) 1 calc R U P A 2
H48D H 0.981313 0.028802 0.917398 0.147 Uiso 0.344(5) 1 calc R U P A 2
C49A C 0.8886(15) 0.1144(10) 0.8904(10) 0.121(3) Uani 0.344(5) 1 d D U P A 2
H49C H 0.934257 0.111343 0.844236 0.146 Uiso 0.344(5) 1 calc R U P A 2
H49D H 0.808848 0.092955 0.861289 0.146 Uiso 0.344(5) 1 calc R U P A 2
C50A C 0.9132(12) 0.2080(8) 0.9555(8) 0.094(2) Uani 0.344(5) 1 d D U P A 2
H50C H 0.843266 0.225191 0.969948 0.113 Uiso 0.344(5) 1 calc R U P A 2
H50D H 0.954319 0.251660 0.933452 0.113 Uiso 0.344(5) 1 calc R U P A 2

loop_
_atom_site_aniso_label
_atom_site_aniso_U_11
_atom_site_aniso_U_22
_atom_site_aniso_U_33
_atom_site_aniso_U_23
_atom_site_aniso_U_13
_atom_site_aniso_U_12
Lu1 0.02542(5) 0.02539(5) 0.04936(6) 0.01326(4) 0.00691(4) 0.01229(3)
K1 0.0469(3) 0.0492(3) 0.0814(4) 0.0257(3) 0.0017(3) 0.0265(3)
N1 0.0289(8) 0.0289(8) 0.0518(11) 0.0143(8) 0.0099(8) 0.0124(7)
N2 0.0273(9) 0.0292(9) 0.0525(11) 0.0131(8) 0.0074(8) 0.0088(7)
N3 0.0337(9) 0.0328(9) 0.0548(11) 0.0202(9) 0.0118(8) 0.0111(8)
C1 0.0467(17) 0.086(3) 0.104(3) 0.004(2) 0.0036(17) 0.0402(18)
C2 0.0358(12) 0.0399(12) 0.0628(16) 0.0009(11) 0.0071(11) 0.0223(10)
C3 0.0581(16) 0.0377(13) 0.0561(15) 0.0103(11) 0.0205(13) 0.0133(12)
C4 0.0613(16) 0.0347(12) 0.0524(14) 0.0072(11) 0.0000(12) 0.0249(12)
C5 0.0324(12) 0.0340(12) 0.0671(16) -0.0001(11) 0.0086(11) 0.0084(9)
C6 0.0647(16) 0.0265(10) 0.0520(14) 0.0100(10) 0.0084(12) 0.0203(11)
C7 0.136(4) 0.0424(16) 0.076(2) 0.0255(16) 0.011(2) 0.030(2)
C8 0.0432(17) 0.064(2) 0.119(3) -0.004(2) 0.0182(18) -0.0032(15)
C9 0.121(3) 0.071(2) 0.075(2) 0.0116(19) -0.023(2) 0.054(2)
C10 0.114(3) 0.066(2) 0.081(2) 0.0191(19) 0.047(2) 0.004(2)
C11 0.0297(13) 0.073(2) 0.101(3) 0.0236(19) 0.0019(14) 0.0015(13)
C12 0.0349(12) 0.0370(12) 0.0683(17) 0.0149(12) 0.0100(11) 0.0029(10)
C13 0.0573(18) 0.0614(19) 0.093(2) 0.0366(18) 0.0255(17) -0.0013(15)
C14 0.072(2) 0.085(2) 0.092(2) 0.062(2) 0.0251(18) 0.0161(18)
C15 0.0459(14) 0.0503(14) 0.0665(16) 0.0305(13) 0.0231(12) 0.0153(12)
C16 0.0428(15) 0.082(2) 0.098(2) 0.053(2) 0.0264(15) 0.0118(15)
C17 0.0510(15) 0.0421(13) 0.0544(15) 0.0109(12) 0.0110(12) 0.0137(11)
C18 0.0339(11) 0.0278(10) 0.0492(12) 0.0139(9) 0.0090(9) 0.0141(8)
C19 0.0572(19) 0.0564(19) 0.126(3) 0.024(2) -0.026(2) 0.0119(16)
C20 0.0411(13) 0.0481(14) 0.0721(18) 0.0217(13) -0.0062(12) 0.0180(11)
C21 0.0635(19) 0.079(2) 0.0581(17) 0.0251(16) 0.0059(14) 0.0414(17)
C22 0.0510(15) 0.0682(19) 0.0759(19) 0.0431(16) 0.0165(14) 0.0284(14)
C23 0.0413(13) 0.0423(13) 0.0659(16) 0.0235(12) 0.0069(11) 0.0194(11)
C24 0.0373(12) 0.0479(13) 0.0630(15) 0.0270(12) 0.0063(11) 0.0215(11)
C25 0.0519(16) 0.076(2) 0.082(2) 0.0469(18) 0.0177(15) 0.0274(15)
C26 0.0560(18) 0.0526(17) 0.091(2) 0.0213(17) -0.0050(16) 0.0170(14)
C27 0.087(3) 0.130(4) 0.139(4) 0.097(4) 0.052(3) 0.046(3)
C28 0.121(4) 0.139(4) 0.061(2) 0.018(2) 0.012(2) 0.075(3)
K2 0.0344(2) 0.0352(2) 0.0439(2) 0.0151(2) 0.00716(19) 0.01213(19)
O1 0.0410(9) 0.0414(9) 0.0583(11) 0.0142(8) -0.0008(8) 0.0058(7)
O2 0.0443(10) 0.0472(10) 0.0693(12) 0.0243(9) 0.0153(9) 0.0069(8)
O3 0.0520(10) 0.0405(9) 0.0505(10) 0.0162(8) 0.0114(8) 0.0226(8)
O4 0.0555(11) 0.0452(10) 0.0448(9) 0.0120(8) 0.0082(8) 0.0166(8)
O5 0.0345(8) 0.0480(9) 0.0577(10) 0.0276(8) 0.0098(7) 0.0166(7)
O6 0.0526(10) 0.0453(9) 0.0459(9) 0.0181(8) 0.0111(8) 0.0262(8)
N4 0.0429(11) 0.0418(11) 0.0507(11) 0.0217(9) 0.0028(9) 0.0157(9)
N5 0.0606(14) 0.0506(12) 0.0521(12) 0.0267(11) 0.0160(10) 0.0211(11)
C29 0.0697(19) 0.0435(14) 0.0579(16) 0.0122(12) 0.0178(14) 0.0277(14)
C30 0.075(2) 0.0454(14) 0.0452(14) 0.0083(12) 0.0120(13) 0.0185(14)
C31 0.0617(17) 0.0657(18) 0.0417(13) 0.0231(13) 0.0116(12) 0.0215(14)
C32 0.0722(19) 0.0656(18) 0.0558(16) 0.0340(15) 0.0238(14) 0.0263(15)
C33 0.086(2) 0.0496(16) 0.0735(19) 0.0354(15) 0.0329(17) 0.0215(16)
C34 0.0629(18) 0.0450(15) 0.076(2) 0.0236(14) 0.0247(15) 0.0040(13)
C35 0.0387(14) 0.0459(15) 0.090(2) 0.0218(15) 0.0131(14) 0.0020(11)
C36 0.0398(14) 0.0443(14) 0.0731(19) 0.0143(13) -0.0044(12) 0.0008(11)
C37 0.0539(16) 0.0548(16) 0.0518(15) 0.0188(13) -0.0062(12) 0.0158(13)
C38 0.0515(15) 0.0567(16) 0.0569(15) 0.0286(13) -0.0043(12) 0.0196(12)
C39 0.0607(16) 0.0556(15) 0.0528(15) 0.0320(13) 0.0150(12) 0.0215(13)
C40 0.0471(14) 0.0537(15) 0.0641(16) 0.0327(13) 0.0194(12) 0.0191(12)
C41 0.0335(12) 0.0583(15) 0.0515(14) 0.0203(12) 0.0095(10) 0.0188(11)
C42 0.0478(14) 0.0582(15) 0.0467(13) 0.0180(12) 0.0107(11) 0.0336(12)
C43 0.0629(17) 0.0579(16) 0.0709(18) 0.0351(15) 0.0185(14) 0.0340(14)
C44 0.0698(19) 0.0700(19) 0.0651(18) 0.0418(16) 0.0152(15) 0.0357(16)
C45 0.0526(15) 0.0408(13) 0.0607(15) 0.0270(12) 0.0055(12) 0.0149(11)
C46 0.0523(15) 0.0408(13) 0.0669(17) 0.0212(12) 0.0084(12) 0.0230(12)
O7 0.110(3) 0.116(3) 0.171(4) 0.034(3) 0.039(3) 0.042(3)
C47 0.092(3) 0.105(3) 0.167(4) 0.034(3) 0.020(3) 0.026(3)
C48 0.089(4) 0.082(3) 0.150(4) 0.026(3) 0.014(3) 0.029(3)
C49 0.076(3) 0.091(3) 0.129(4) 0.028(3) 0.033(3) 0.038(2)
C50 0.107(4) 0.105(3) 0.159(4) 0.051(3) 0.048(4) 0.033(3)
O7A 0.102(4) 0.105(4) 0.134(4) 0.044(3) 0.027(4) 0.042(3)
C47A 0.118(4) 0.118(4) 0.155(4) 0.039(4) 0.024(4) 0.031(4)
C48A 0.100(5) 0.102(4) 0.144(5) 0.035(4) 0.024(4) 0.025(4)
C49A 0.110(4) 0.104(4) 0.139(4) 0.043(4) 0.014(4) 0.028(4)
C50A 0.100(4) 0.084(4) 0.124(4) 0.069(3) 0.014(4) 0.032(3)

loop_
_atom_type_symbol
_atom_type_description
_atom_type_scat_dispersion_real
_atom_type_scat_dispersion_imag
_atom_type_scat_source
C C 0.0033 0.0016 'International Tables Vol C Tables 4.2.6.8 and 6.1.1.4'
H H 0.0000 0.0000 'International Tables Vol C Tables 4.2.6.8 and 6.1.1.4'
K K 0.2009 0.2494 'International Tables Vol C Tables 4.2.6.8 and 6.1.1.4'
Lu Lu -0.4720 5.8584 'International Tables Vol C Tables 4.2.6.8 and 6.1.1.4'
N N 0.0061 0.0033 'International Tables Vol C Tables 4.2.6.8 and 6.1.1.4'
O O 0.0106 0.0060 'International Tables Vol C Tables 4.2.6.8 and 6.1.1.4'

loop_
_geom_angle_atom_site_label_1
_geom_angle_atom_site_label_2
_geom_angle_atom_site_label_3
_geom_angle
_geom_angle_site_symmetry_1
_geom_angle_site_symmetry_3
_geom_angle_publ_flag
N1 Lu1 N1 32.84(9) 2_576 . ?
N1 Lu1 C2 136.64(8) . . ?
N1 Lu1 C2 125.91(8) 2_576 . ?
N1 Lu1 C3 109.36(9) . . ?
N1 Lu1 C3 95.28(8) 2_576 . ?
N1 Lu1 C4 85.42(7) 2_576 . ?
N1 Lu1 C4 85.59(7) . . ?
N1 Lu1 C5 93.23(7) . . ?
N1 Lu1 C5 107.82(8) 2_576 . ?
N1 Lu1 C6 136.67(8) 2_576 . ?
N1 Lu1 C6 124.24(8) . . ?
N2 Lu1 N1 102.89(7) . 2_576 ?
N2 Lu1 N1 120.60(7) . . ?
N2 Lu1 C2 98.22(7) . . ?
N2 Lu1 C3 112.39(8) . . ?
N2 Lu1 C4 143.09(8) . . ?
N2 Lu1 C5 146.08(7) . . ?
N2 Lu1 C6 114.65(8) . . ?
N3 Lu1 N1 117.18(7) . 2_576 ?
N3 Lu1 N1 100.03(7) . . ?
N3 Lu1 N2 60.50(7) . . ?
N3 Lu1 C2 116.61(8) . . ?
N3 Lu1 C3 147.46(8) . . ?
N3 Lu1 C4 145.89(8) . . ?
N3 Lu1 C5 114.83(9) . . ?
N3 Lu1 C6 100.26(8) . . ?
C2 Lu1 C3 30.87(9) . . ?
C2 Lu1 C4 51.09(8) . . ?
C2 Lu1 C5 51.65(8) . . ?
C2 Lu1 C6 31.35(9) . . ?
C3 Lu1 C4 30.72(9) . . ?
C3 Lu1 C5 51.30(9) . . ?
C5 Lu1 C4 31.07(9) . . ?
C6 Lu1 C3 51.50(9) . . ?
C6 Lu1 C4 51.57(8) . . ?
C6 Lu1 C5 31.52(8) . . ?
N2 K1 H1C 72.8 . . ?
N2 K1 H7A 88.2 . . ?
N2 K1 H11B 52.7 . . ?
N2 K1 H14C 90.3 . . ?
N3 K1 N2 43.88(5) . . ?
N3 K1 H1C 90.4 . . ?
N3 K1 H7A 69.3 . . ?
N3 K1 H11B 89.2 . . ?
N3 K1 H14C 53.1 . . ?
H1C K1 H7A 49.5 . . ?
H1C K1 H11B 94.9 . . ?
H1C K1 H14C 136.2 . . ?
H7A K1 H11B 136.0 . . ?
H7A K1 H14C 91.0 . . ?
H11B K1 H14C 106.5 . . ?
C18 K1 N2 27.42(6) . . ?
C18 K1 N3 27.49(6) . . ?
C18 K1 H1C 96.5 . . ?
C18 K1 H7A 93.3 . . ?
C18 K1 H11B 62.1 . . ?
C18 K1 H14C 63.3 . . ?
C18 K1 C20 138.21(8) . . ?
C18 K1 C21 141.08(9) . . ?
C18 K1 C22 158.24(8) . . ?
C18 K1 C23 173.29(8) . . ?
C18 K1 C24 151.63(8) . . ?
C20 K1 N2 128.10(7) . . ?
C20 K1 N3 164.68(7) . . ?
C20 K1 H1C 99.2 . . ?
C20 K1 H7A 125.9 . . ?
C20 K1 H11B 78.1 . . ?
C20 K1 H14C 122.1 . . ?
C20 K1 C21 27.88(9) . . ?
C20 K1 C22 45.46(8) . . ?
C20 K1 C23 45.76(8) . . ?
C21 K1 N2 148.98(9) . . ?
C21 K1 N3 149.69(8) . . ?
C21 K1 H1C 118.6 . . ?
C21 K1 H7A 121.6 . . ?
C21 K1 H11B 96.5 . . ?
C21 K1 H14C 96.9 . . ?
C21 K1 C22 27.27(9) . . ?
C22 K1 N2 172.88(7) . . ?
C22 K1 N3 143.19(7) . . ?
C22 K1 H1C 104.0 . . ?
C22 K1 H7A 94.4 . . ?
C22 K1 H11B 122.2 . . ?
C22 K1 H14C 96.3 . . ?
C23 K1 N2 147.29(7) . . ?
C23 K1 N3 149.26(7) . . ?
C23 K1 H1C 76.9 . . ?
C23 K1 H7A 81.4 . . ?
C23 K1 H11B 119.3 . . ?
C23 K1 H14C 120.7 . . ?
C23 K1 C21 45.47(8) . . ?
C23 K1 C22 27.71(8) . . ?
C24 K1 N2 127.43(7) . . ?
C24 K1 N3 164.21(7) . . ?
C24 K1 H1C 73.8 . . ?
C24 K1 H7A 99.6 . . ?
C24 K1 H11B 91.7 . . ?
C24 K1 H14C 140.8 . . ?
C24 K1 C20 27.86(8) . . ?
C24 K1 C21 45.72(8) . . ?
C24 K1 C22 45.60(8) . . ?
C24 K1 C23 27.87(7) . . ?
Lu1 N1 Lu1 147.16(9) 2_576 . ?
N1 N1 Lu1 73.82(16) 2_576 2_576 ?
N1 N1 Lu1 73.34(15) 2_576 . ?
Lu1 N2 K1 103.02(6) . . ?
C12 N2 Lu1 139.43(17) . . ?
C12 N2 K1 111.66(15) . . ?
C18 N2 Lu1 93.70(13) . . ?
C18 N2 K1 66.44(11) . . ?
C18 N2 C12 118.8(2) . . ?
Lu1 N3 K1 103.39(7) . . ?
C15 N3 Lu1 138.93(17) . . ?
C15 N3 K1 111.39(15) . . ?
C18 N3 Lu1 93.99(14) . . ?
C18 N3 K1 66.65(11) . . ?
C18 N3 C15 119.2(2) . . ?
H1A C1 H1B 109.5 . . ?
H1A C1 H1C 109.5 . . ?
H1B C1 H1C 109.5 . . ?
C2 C1 H1A 109.4 . . ?
C2 C1 H1B 109.5 . . ?
C2 C1 H1C 109.5 . . ?
C1 C2 Lu1 120.54(19) . . ?
C3 C2 Lu1 75.45(14) . . ?
C3 C2 C1 126.0(3) . . ?
C3 C2 C6 108.6(2) . . ?
C6 C2 Lu1 74.45(13) . . ?
C6 C2 C1 125.2(3) . . ?
C2 C3 Lu1 73.68(15) . . ?
C2 C3 C4 108.6(2) . . ?
C2 C3 C10 126.5(3) . . ?
C4 C3 Lu1 75.47(15) . . ?
C4 C3 C10 124.9(3) . . ?
C10 C3 Lu1 117.5(2) . . ?
C3 C4 Lu1 73.81(15) . . ?
C3 C4 C5 108.1(2) . . ?
C3 C4 C9 126.3(3) . . ?
C5 C4 Lu1 73.85(15) . . ?
C5 C4 C9 125.5(3) . . ?
C9 C4 Lu1 119.75(19) . . ?
C4 C5 Lu1 75.07(14) . . ?
C4 C5 C6 107.4(2) . . ?
C4 C5 C8 125.8(3) . . ?
C6 C5 Lu1 73.29(14) . . ?
C6 C5 C8 126.8(3) . . ?
C8 C5 Lu1 120.22(19) . . ?
C2 C6 Lu1 74.20(13) . . ?
C2 C6 C5 107.3(2) . . ?
C2 C6 C7 127.0(3) . . ?
C5 C6 Lu1 75.19(13) . . ?
C5 C6 C7 125.4(3) . . ?
C7 C6 Lu1 120.60(19) . . ?
C6 C7 H7A 109.5 . . ?
C6 C7 H7B 109.7 . . ?
C6 C7 H7C 109.2 . . ?
H7A C7 H7B 109.5 . . ?
H7A C7 H7C 109.5 . . ?
H7B C7 H7C 109.5 . . ?
C5 C8 H8A 109.5 . . ?
C5 C8 H8B 109.5 . . ?
C5 C8 H8C 109.5 . . ?
H8A C8 H8B 109.5 . . ?
H8A C8 H8C 109.5 . . ?
H8B C8 H8C 109.5 . . ?
C4 C9 H9A 109.5 . . ?
C4 C9 H9B 109.5 . . ?
C4 C9 H9C 109.5 . . ?
H9A C9 H9B 109.5 . . ?
H9A C9 H9C 109.5 . . ?
H9B C9 H9C 109.5 . . ?
C3 C10 H10A 109.5 . . ?
C3 C10 H10B 109.5 . . ?
C3 C10 H10C 109.5 . . ?
H10A C10 H10B 109.5 . . ?
H10A C10 H10C 109.5 . . ?
H10B C10 H10C 109.5 . . ?
H11A C11 H11B 109.5 . . ?
H11A C11 H11C 109.5 . . ?
H11B C11 H11C 109.5 . . ?
C12 C11 H11A 109.3 . . ?
C12 C11 H11B 109.5 . . ?
C12 C11 H11C 109.6 . . ?
N2 C12 C11 112.9(2) . . ?
N2 C12 H12 108.0 . . ?
N2 C12 C13 109.4(2) . . ?
C11 C12 H12 108.0 . . ?
C13 C12 C11 110.3(3) . . ?
C13 C12 H12 108.0 . . ?
C12 C13 H13A 109.5 . . ?
C12 C13 H13B 109.5 . . ?
C12 C13 H13C 109.5 . . ?
H13A C13 H13B 109.5 . . ?
H13A C13 H13C 109.5 . . ?
H13B C13 H13C 109.5 . . ?
H14A C14 H14B 109.5 . . ?
H14A C14 H14C 109.5 . . ?
H14B C14 H14C 109.5 . . ?
C15 C14 H14A 109.6 . . ?
C15 C14 H14B 109.3 . . ?
C15 C14 H14C 109.4 . . ?
N3 C15 C14 111.9(2) . . ?
N3 C15 H15 108.6 . . ?
N3 C15 C16 109.1(2) . . ?
C14 C15 H15 108.6 . . ?
C16 C15 C14 109.9(3) . . ?
C16 C15 H15 108.6 . . ?
C15 C16 H16A 109.5 . . ?
C15 C16 H16B 109.5 . . ?
C15 C16 H16C 109.5 . . ?
H16A C16 H16B 109.5 . . ?
H16A C16 H16C 109.5 . . ?
H16B C16 H16C 109.5 . . ?
H17A C17 H17B 120.0 . . ?
C18 C17 H17A 120.0 . . ?
C18 C17 H17B 120.0 . . ?
N2 C18 K1 86.14(12) . . ?
N2 C18 N3 107.86(19) . . ?
N3 C18 K1 85.86(12) . . ?
C17 C18 K1 95.11(16) . . ?
C17 C18 N2 126.3(2) . . ?
C17 C18 N3 125.8(2) . . ?
H19A C19 H19B 109.5 . . ?
H19A C19 H19C 109.5 . . ?
H19B C19 H19C 109.5 . . ?
C20 C19 H19A 109.5 . . ?
C20 C19 H19B 109.5 . . ?
C20 C19 H19C 109.5 . . ?
C19 C20 K1 114.63(19) . . ?
C21 C20 K1 77.13(16) . . ?
C21 C20 C19 126.3(3) . . ?
C24 C20 K1 75.85(14) . . ?
C24 C20 C19 125.9(3) . . ?
C24 C20 C21 107.8(3) . . ?
C20 C21 K1 74.99(16) . . ?
C20 C21 C28 125.8(4) . . ?
C22 C21 K1 76.92(17) . . ?
C22 C21 C20 108.1(3) . . ?
C22 C21 C28 126.0(4) . . ?
C28 C21 K1 115.8(2) . . ?
C21 C22 K1 75.81(17) . . ?
C21 C22 C23 108.2(3) . . ?
C21 C22 C27 126.9(3) . . ?
C23 C22 K1 74.89(15) . . ?
C23 C22 C27 124.9(3) . . ?
C27 C22 K1 115.5(2) . . ?
C22 C23 K1 77.41(15) . . ?
C22 C23 C26 125.4(3) . . ?
C24 C23 K1 75.49(14) . . ?
C24 C23 C22 107.8(3) . . ?
C24 C23 C26 126.7(3) . . ?
C26 C23 K1 115.77(17) . . ?
C20 C24 K1 76.30(14) . . ?
C20 C24 C23 108.0(3) . . ?
C20 C24 C25 125.9(3) . . ?
C23 C24 K1 76.64(14) . . ?
C23 C24 C25 126.2(3) . . ?
C25 C24 K1 113.52(16) . . ?
C24 C25 H25A 109.5 . . ?
C24 C25 H25B 109.5 . . ?
C24 C25 H25C 109.5 . . ?
H25A C25 H25B 109.5 . . ?
H25A C25 H25C 109.5 . . ?
H25B C25 H25C 109.5 . . ?
C23 C26 H26A 109.5 . . ?
C23 C26 H26B 109.5 . . ?
C23 C26 H26C 109.5 . . ?
H26A C26 H26B 109.5 . . ?
H26A C26 H26C 109.5 . . ?
H26B C26 H26C 109.5 . . ?
C22 C27 H27A 109.5 . . ?
C22 C27 H27B 109.5 . . ?
C22 C27 H27C 109.5 . . ?
H27A C27 H27B 109.5 . . ?
H27A C27 H27C 109.5 . . ?
H27B C27 H27C 109.5 . . ?
C21 C28 H28A 109.5 . . ?
C21 C28 H28B 109.5 . . ?
C21 C28 H28C 109.5 . . ?
H28A C28 H28B 109.5 . . ?
H28A C28 H28C 109.5 . . ?
H28B C28 H28C 109.5 . . ?
O1 K2 O2 60.46(6) . . ?
O1 K2 O4 118.37(6) . . ?
O1 K2 O5 99.74(6) . . ?
O1 K2 O6 138.19(5) . . ?
O1 K2 N4 60.57(6) . . ?
O1 K2 N5 119.37(6) . . ?
O2 K2 O4 93.52(6) . . ?
O2 K2 O6 99.26(6) . . ?
O2 K2 N4 120.58(6) . . ?
O2 K2 N5 59.37(6) . . ?
O3 K2 O1 94.34(5) . . ?
O3 K2 O2 130.85(6) . . ?
O3 K2 O4 60.25(5) . . ?
O3 K2 O5 98.55(5) . . ?
O3 K2 O6 123.28(6) . . ?
O3 K2 N4 60.41(6) . . ?
O3 K2 N5 119.50(6) . . ?
O4 K2 N4 120.25(6) . . ?
O4 K2 N5 59.64(6) . . ?
O5 K2 O2 125.32(6) . . ?
O5 K2 O4 136.27(6) . . ?
O5 K2 O6 60.49(5) . . ?
O5 K2 N4 59.96(5) . . ?
O5 K2 N5 120.19(6) . . ?
O6 K2 O4 97.62(5) . . ?
O6 K2 N4 119.96(6) . . ?
O6 K2 N5 60.19(6) . . ?
N4 K2 N5 179.85(6) . . ?
C36 O1 K2 114.97(16) . . ?
C36 O1 C37 110.9(2) . . ?
C37 O1 K2 113.84(15) . . ?
C34 O2 K2 117.54(17) . . ?
C34 O2 C35 111.7(2) . . ?
C35 O2 K2 110.46(15) . . ?
C29 O3 K2 115.25(15) . . ?
C29 O3 C46 111.9(2) . . ?
C46 O3 K2 117.00(14) . . ?
C30 O4 K2 111.41(15) . . ?
C31 O4 K2 112.30(15) . . ?
C31 O4 C30 111.3(2) . . ?
C40 O5 K2 117.25(14) . . ?
C40 O5 C41 111.71(19) . . ?
C41 O5 K2 114.88(14) . . ?
C42 O6 K2 110.72(13) . . ?
C43 O6 K2 112.92(15) . . ?
C43 O6 C42 110.5(2) . . ?
C38 N4 K2 108.93(15) . . ?
C39 N4 K2 109.38(14) . . ?
C39 N4 C38 109.3(2) . . ?
C39 N4 C45 110.8(2) . . ?
C45 N4 K2 108.74(15) . . ?
C45 N4 C38 109.7(2) . . ?
C32 N5 K2 109.29(16) . . ?
C32 N5 C33 110.2(2) . . ?
C32 N5 C44 110.2(2) . . ?
C33 N5 K2 109.05(17) . . ?
C44 N5 K2 108.20(16) . . ?
C44 N5 C33 109.9(2) . . ?
O3 C29 H29A 109.9 . . ?
O3 C29 H29B 109.9 . . ?
O3 C29 C30 109.1(2) . . ?
H29A C29 H29B 108.3 . . ?
C30 C29 H29A 109.9 . . ?
C30 C29 H29B 109.9 . . ?
O4 C30 C29 109.2(2) . . ?
O4 C30 H30A 109.8 . . ?
O4 C30 H30B 109.8 . . ?
C29 C30 H30A 109.8 . . ?
C29 C30 H30B 109.8 . . ?
H30A C30 H30B 108.3 . . ?
O4 C31 H31A 109.8 . . ?
O4 C31 H31B 109.8 . . ?
O4 C31 C32 109.6(2) . . ?
H31A C31 H31B 108.2 . . ?
C32 C31 H31A 109.8 . . ?
C32 C31 H31B 109.8 . . ?
N5 C32 C31 112.4(2) . . ?
N5 C32 H32A 109.1 . . ?
N5 C32 H32B 109.1 . . ?
C31 C32 H32A 109.1 . . ?
C31 C32 H32B 109.1 . . ?
H32A C32 H32B 107.8 . . ?
N5 C33 H33A 108.8 . . ?
N5 C33 H33B 108.8 . . ?
N5 C33 C34 113.7(2) . . ?
H33A C33 H33B 107.7 . . ?
C34 C33 H33A 108.8 . . ?
C34 C33 H33B 108.8 . . ?
O2 C34 C33 109.4(2) . . ?
O2 C34 H34A 109.8 . . ?
O2 C34 H34B 109.8 . . ?
C33 C34 H34A 109.8 . . ?
C33 C34 H34B 109.8 . . ?
H34A C34 H34B 108.2 . . ?
O2 C35 H35A 109.8 . . ?
O2 C35 H35B 109.8 . . ?
O2 C35 C36 109.3(2) . . ?
H35A C35 H35B 108.3 . . ?
C36 C35 H35A 109.8 . . ?
C36 C35 H35B 109.8 . . ?
O1 C36 C35 108.1(2) . . ?
O1 C36 H36A 110.1 . . ?
O1 C36 H36B 110.1 . . ?
C35 C36 H36A 110.1 . . ?
C35 C36 H36B 110.1 . . ?
H36A C36 H36B 108.4 . . ?
O1 C37 H37A 109.9 . . ?
O1 C37 H37B 109.9 . . ?
O1 C37 C38 108.8(2) . . ?
H37A C37 H37B 108.3 . . ?
C38 C37 H37A 109.9 . . ?
C38 C37 H37B 109.9 . . ?
N4 C38 C37 113.0(2) . . ?
N4 C38 H38A 109.0 . . ?
N4 C38 H38B 109.0 . . ?
C37 C38 H38A 109.0 . . ?
C37 C38 H38B 109.0 . . ?
H38A C38 H38B 107.8 . . ?
N4 C39 H39A 108.8 . . ?
N4 C39 H39B 108.8 . . ?
N4 C39 C40 113.8(2) . . ?
H39A C39 H39B 107.7 . . ?
C40 C39 H39A 108.8 . . ?
C40 C39 H39B 108.8 . . ?
O5 C40 C39 108.9(2) . . ?
O5 C40 H40A 109.9 . . ?
O5 C40 H40B 109.9 . . ?
C39 C40 H40A 109.9 . . ?
C39 C40 H40B 109.9 . . ?
H40A C40 H40B 108.3 . . ?
O5 C41 H41A 110.0 . . ?
O5 C41 H41B 110.0 . . ?
O5 C41 C42 108.7(2) . . ?
H41A C41 H41B 108.3 . . ?
C42 C41 H41A 110.0 . . ?
C42 C41 H41B 110.0 . . ?
O6 C42 C41 109.4(2) . . ?
O6 C42 H42A 109.8 . . ?
O6 C42 H42B 109.8 . . ?
C41 C42 H42A 109.8 . . ?
C41 C42 H42B 109.8 . . ?
H42A C42 H42B 108.3 . . ?
O6 C43 H43A 109.8 . . ?
O6 C43 H43B 109.8 . . ?
O6 C43 C44 109.3(2) . . ?
H43A C43 H43B 108.3 . . ?
C44 C43 H43A 109.8 . . ?
C44 C43 H43B 109.8 . . ?
N5 C44 C43 113.7(2) . . ?
N5 C44 H44A 108.8 . . ?
N5 C44 H44B 108.8 . . ?
C43 C44 H44A 108.8 . . ?
C43 C44 H44B 108.8 . . ?
H44A C44 H44B 107.7 . . ?
N4 C45 H45A 108.8 . . ?
N4 C45 H45B 108.8 . . ?
N4 C45 C46 113.6(2) . . ?
H45A C45 H45B 107.7 . . ?
C46 C45 H45A 108.8 . . ?
C46 C45 H45B 108.8 . . ?
O3 C46 C45 109.1(2) . . ?
O3 C46 H46A 109.9 . . ?
O3 C46 H46B 109.9 . . ?
C45 C46 H46A 109.9 . . ?
C45 C46 H46B 109.9 . . ?
H46A C46 H46B 108.3 . . ?
C50 O7 C47 102.9(7) . . ?
O7 C47 H47A 110.0 . . ?
O7 C47 H47B 110.0 . . ?
O7 C47 C48 108.3(7) . . ?
H47A C47 H47B 108.4 . . ?
C48 C47 H47A 110.0 . . ?
C48 C47 H47B 110.0 . . ?
C47 C48 H48A 110.7 . . ?
C47 C48 H48B 110.7 . . ?
C47 C48 C49 105.0(7) . . ?
H48A C48 H48B 108.8 . . ?
C49 C48 H48A 110.7 . . ?
C49 C48 H48B 110.7 . . ?
C48 C49 H49A 111.8 . . ?
C48 C49 H49B 111.8 . . ?
C48 C49 C50 99.8(6) . . ?
H49A C49 H49B 109.5 . . ?
C50 C49 H49A 111.8 . . ?
C50 C49 H49B 111.8 . . ?
O7 C50 C49 102.9(7) . . ?
O7 C50 H50A 111.2 . . ?
O7 C50 H50B 111.2 . . ?
C49 C50 H50A 111.2 . . ?
C49 C50 H50B 111.2 . . ?
H50A C50 H50B 109.1 . . ?
C50A O7A C47A 96.8(10) . . ?
O7A C47A H47C 109.7 . . ?
O7A C47A H47D 109.7 . . ?
O7A C47A C48A 109.9(12) . . ?
H47C C47A H47D 108.2 . . ?
C48A C47A H47C 109.7 . . ?
C48A C47A H47D 109.7 . . ?
C47A C48A H48C 112.9 . . ?
C47A C48A H48D 112.9 . . ?
C47A C48A C49A 94.2(11) . . ?
H48C C48A H48D 110.3 . . ?
C49A C48A H48C 112.9 . . ?
C49A C48A H48D 112.9 . . ?
C48A C49A H49C 109.4 . . ?
C48A C49A H49D 109.4 . . ?
H49C C49A H49D 108.0 . . ?
C50A C49A C48A 111.2(11) . . ?
C50A C49A H49C 109.4 . . ?
C50A C49A H49D 109.4 . . ?
O7A C50A H50C 110.1 . . ?
O7A C50A H50D 110.1 . . ?
C49A C50A O7A 107.8(10) . . ?
C49A C50A H50C 110.1 . . ?
C49A C50A H50D 110.1 . . ?
H50C C50A H50D 108.5 . . ?

loop_
_geom_bond_atom_site_label_1
_geom_bond_atom_site_label_2
_geom_bond_distance
_geom_bond_site_symmetry_2
_geom_bond_publ_flag
Lu1 N1 2.2482(18) 2_576 ?
Lu1 N1 2.2537(17) . ?
Lu1 N2 2.2391(19) . ?
Lu1 N3 2.232(2) . ?
Lu1 C2 2.604(2) . ?
Lu1 C3 2.626(3) . ?
Lu1 C4 2.647(3) . ?
Lu1 C5 2.632(2) . ?
Lu1 C6 2.607(2) . ?
K1 N2 3.017(2) . ?
K1 N3 3.011(2) . ?
K1 H1C 3.0791 . ?
K1 H7A 2.9591 . ?
K1 H11B 3.0053 . ?
K1 H14C 2.9612 . ?
K1 C18 2.772(2) . ?
K1 C20 2.925(3) . ?
K1 C21 2.953(3) . ?
K1 C22 2.966(3) . ?
K1 C23 2.934(2) . ?
K1 C24 2.920(2) . ?
N1 N1 1.273(4) 2_576 ?
N2 C12 1.453(3) . ?
N2 C18 1.393(3) . ?
N3 C15 1.458(3) . ?
N3 C18 1.394(3) . ?
C1 H1A 0.9602 . ?
C1 H1B 0.9599 . ?
C1 H1C 0.9603 . ?
C1 C2 1.516(4) . ?
C2 C3 1.392(4) . ?
C2 C6 1.408(4) . ?
C3 C4 1.397(4) . ?
C3 C10 1.518(4) . ?
C4 C5 1.414(4) . ?
C4 C9 1.515(4) . ?
C5 C6 1.423(4) . ?
C5 C8 1.497(4) . ?
C6 C7 1.510(4) . ?
C7 H7A 0.9599 . ?
C7 H7B 0.9599 . ?
C7 H7C 0.9599 . ?
C8 H8A 0.9800 . ?
C8 H8B 0.9800 . ?
C8 H8C 0.9800 . ?
C9 H9A 0.9800 . ?
C9 H9B 0.9800 . ?
C9 H9C 0.9800 . ?
C10 H10A 0.9800 . ?
C10 H10B 0.9800 . ?
C10 H10C 0.9800 . ?
C11 H11A 0.9604 . ?
C11 H11B 0.9604 . ?
C11 H11C 0.9599 . ?
C11 C12 1.525(4) . ?
C12 H12 1.0000 . ?
C12 C13 1.518(4) . ?
C13 H13A 0.9800 . ?
C13 H13B 0.9800 . ?
C13 H13C 0.9800 . ?
C14 H14A 0.9600 . ?
C14 H14B 0.9601 . ?
C14 H14C 0.9596 . ?
C14 C15 1.536(4) . ?
C15 H15 1.0000 . ?
C15 C16 1.520(4) . ?
C16 H16A 0.9800 . ?
C16 H16B 0.9800 . ?
C16 H16C 0.9800 . ?
C17 H17A 0.9500 . ?
C17 H17B 0.9500 . ?
C17 C18 1.373(4) . ?
C19 H19A 0.9800 . ?
C19 H19B 0.9800 . ?
C19 H19C 0.9800 . ?
C19 C20 1.507(4) . ?
C20 C21 1.416(5) . ?
C20 C24 1.407(4) . ?
C21 C22 1.395(5) . ?
C21 C28 1.519(5) . ?
C22 C23 1.413(4) . ?
C22 C27 1.518(5) . ?
C23 C24 1.410(4) . ?
C23 C26 1.506(4) . ?
C24 C25 1.505(4) . ?
C25 H25A 0.9800 . ?
C25 H25B 0.9800 . ?
C25 H25C 0.9800 . ?
C26 H26A 0.9800 . ?
C26 H26B 0.9800 . ?
C26 H26C 0.9800 . ?
C27 H27A 0.9800 . ?
C27 H27B 0.9800 . ?
C27 H27C 0.9800 . ?
C28 H28A 0.9800 . ?
C28 H28B 0.9800 . ?
C28 H28C 0.9800 . ?
K2 O1 2.8071(19) . ?
K2 O2 2.8649(19) . ?
K2 O3 2.8032(17) . ?
K2 O4 2.8794(18) . ?
K2 O5 2.8199(17) . ?
K2 O6 2.8734(17) . ?
K2 N4 3.032(2) . ?
K2 N5 3.079(2) . ?
O1 C36 1.419(3) . ?
O1 C37 1.428(4) . ?
O2 C34 1.417(4) . ?
O2 C35 1.422(4) . ?
O3 C29 1.421(3) . ?
O3 C46 1.429(3) . ?
O4 C30 1.423(3) . ?
O4 C31 1.422(3) . ?
O5 C40 1.419(3) . ?
O5 C41 1.426(3) . ?
O6 C42 1.427(3) . ?
O6 C43 1.424(3) . ?
N4 C38 1.475(3) . ?
N4 C39 1.467(3) . ?
N4 C45 1.469(3) . ?
N5 C32 1.468(4) . ?
N5 C33 1.475(4) . ?
N5 C44 1.469(4) . ?
C29 H29A 0.9900 . ?
C29 H29B 0.9900 . ?
C29 C30 1.491(4) . ?
C30 H30A 0.9900 . ?
C30 H30B 0.9900 . ?
C31 H31A 0.9900 . ?
C31 H31B 0.9900 . ?
C31 C32 1.498(4) . ?
C32 H32A 0.9900 . ?
C32 H32B 0.9900 . ?
C33 H33A 0.9900 . ?
C33 H33B 0.9900 . ?
C33 C34 1.506(5) . ?
C34 H34A 0.9900 . ?
C34 H34B 0.9900 . ?
C35 H35A 0.9900 . ?
C35 H35B 0.9900 . ?
C35 C36 1.492(5) . ?
C36 H36A 0.9900 . ?
C36 H36B 0.9900 . ?
C37 H37A 0.9900 . ?
C37 H37B 0.9900 . ?
C37 C38 1.502(4) . ?
C38 H38A 0.9900 . ?
C38 H38B 0.9900 . ?
C39 H39A 0.9900 . ?
C39 H39B 0.9900 . ?
C39 C40 1.505(4) . ?
C40 H40A 0.9900 . ?
C40 H40B 0.9900 . ?
C41 H41A 0.9900 . ?
C41 H41B 0.9900 . ?
C41 C42 1.495(4) . ?
C42 H42A 0.9900 . ?
C42 H42B 0.9900 . ?
C43 H43A 0.9900 . ?
C43 H43B 0.9900 . ?
C43 C44 1.505(4) . ?
C44 H44A 0.9900 . ?
C44 H44B 0.9900 . ?
C45 H45A 0.9900 . ?
C45 H45B 0.9900 . ?
C45 C46 1.503(4) . ?
C46 H46A 0.9900 . ?
C46 H46B 0.9900 . ?
O7 C47 1.420(7) . ?
O7 C50 1.408(7) . ?
C47 H47A 0.9900 . ?
C47 H47B 0.9900 . ?
C47 C48 1.470(10) . ?
C48 H48A 0.9900 . ?
C48 H48B 0.9900 . ?
C48 C49 1.523(13) . ?
C49 H49A 0.9900 . ?
C49 H49B 0.9900 . ?
C49 C50 1.566(11) . ?
C50 H50A 0.9900 . ?
C50 H50B 0.9900 . ?
O7A C47A 1.459(8) . ?
O7A C50A 1.451(8) . ?
C47A H47C 0.9900 . ?
C47A H47D 0.9900 . ?
C47A C48A 1.508(17) . ?
C48A H48C 0.9900 . ?
C48A H48D 0.9900 . ?
C48A C49A 1.530(10) . ?
C49A H49C 0.9900 . ?
C49A H49D 0.9900 . ?
C49A C50A 1.402(14) . ?
C50A H50C 0.9900 . ?
C50A H50D 0.9900 . ?

loop_
_geom_torsion_atom_site_label_1
_geom_torsion_atom_site_label_2
_geom_torsion_atom_site_label_3
_geom_torsion_atom_site_label_4
_geom_torsion
_geom_torsion_site_symmetry_1
_geom_torsion_site_symmetry_2
_geom_torsion_site_symmetry_3
_geom_torsion_site_symmetry_4
_geom_torsion_publ_flag
Lu1 N2 C12 C11 -138.9(2) . . . . ?
Lu1 N2 C12 C13 -15.6(4) . . . . ?
Lu1 N2 C18 K1 102.60(7) . . . . ?
Lu1 N2 C18 N3 18.21(16) . . . . ?
Lu1 N2 C18 C17 -163.9(2) . . . . ?
Lu1 N3 C15 C14 136.1(2) . . . . ?
Lu1 N3 C15 C16 14.3(4) . . . . ?
Lu1 N3 C18 K1 -102.87(7) . . . . ?
Lu1 N3 C18 N2 -18.28(16) . . . . ?
Lu1 N3 C18 C17 163.8(2) . . . . ?
Lu1 C2 C3 C4 -68.02(18) . . . . ?
Lu1 C2 C3 C10 112.4(3) . . . . ?
Lu1 C2 C6 C5 68.48(17) . . . . ?
Lu1 C2 C6 C7 -116.7(3) . . . . ?
Lu1 C3 C4 C5 -66.44(18) . . . . ?
Lu1 C3 C4 C9 115.3(3) . . . . ?
Lu1 C4 C5 C6 -66.73(17) . . . . ?
Lu1 C4 C5 C8 116.7(3) . . . . ?
Lu1 C5 C6 C2 -67.81(17) . . . . ?
Lu1 C5 C6 C7 117.3(3) . . . . ?
K1 N2 C12 C11 7.9(3) . . . . ?
K1 N2 C12 C13 131.1(2) . . . . ?
K1 N2 C18 N3 -84.39(15) . . . . ?
K1 N2 C18 C17 93.5(2) . . . . ?
K1 N3 C15 C14 -9.8(3) . . . . ?
K1 N3 C15 C16 -131.6(2) . . . . ?
K1 N3 C18 N2 84.59(14) . . . . ?
K1 N3 C18 C17 -93.3(2) . . . . ?
K1 C20 C21 C22 70.5(2) . . . . ?
K1 C20 C21 C28 -111.2(3) . . . . ?
K1 C20 C24 C23 -70.79(17) . . . . ?
K1 C20 C24 C25 109.3(2) . . . . ?
K1 C21 C22 C23 68.51(19) . . . . ?
K1 C21 C22 C27 -111.4(3) . . . . ?
K1 C22 C23 C24 70.02(17) . . . . ?
K1 C22 C23 C26 -112.8(3) . . . . ?
K1 C23 C24 C20 70.55(17) . . . . ?
K1 C23 C24 C25 -109.5(2) . . . . ?
C1 C2 C3 Lu1 -117.4(3) . . . . ?
C1 C2 C3 C4 174.6(3) . . . . ?
C1 C2 C3 C10 -5.0(5) . . . . ?
C1 C2 C6 Lu1 116.7(3) . . . . ?
C1 C2 C6 C5 -174.8(3) . . . . ?
C1 C2 C6 C7 0.0(4) . . . . ?
C2 C3 C4 Lu1 66.84(18) . . . . ?
C2 C3 C4 C5 0.4(3) . . . . ?
C2 C3 C4 C9 -177.8(3) . . . . ?
C3 C2 C6 Lu1 -68.37(18) . . . . ?
C3 C2 C6 C5 0.1(3) . . . . ?
C3 C2 C6 C7 174.9(3) . . . . ?
C3 C4 C5 Lu1 66.41(18) . . . . ?
C3 C4 C5 C6 -0.3(3) . . . . ?
C3 C4 C5 C8 -176.8(3) . . . . ?
C4 C5 C6 Lu1 67.94(17) . . . . ?
C4 C5 C6 C2 0.1(3) . . . . ?
C4 C5 C6 C7 -174.8(3) . . . . ?
C6 C2 C3 Lu1 67.70(17) . . . . ?
C6 C2 C3 C4 -0.3(3) . . . . ?
C6 C2 C3 C10 -179.9(3) . . . . ?
C8 C5 C6 Lu1 -115.6(3) . . . . ?
C8 C5 C6 C2 176.6(3) . . . . ?
C8 C5 C6 C7 1.7(4) . . . . ?
C9 C4 C5 Lu1 -115.3(3) . . . . ?
C9 C4 C5 C6 177.9(3) . . . . ?
C9 C4 C5 C8 1.4(4) . . . . ?
C10 C3 C4 Lu1 -113.6(3) . . . . ?
C10 C3 C4 C5 180.0(3) . . . . ?
C10 C3 C4 C9 1.8(5) . . . . ?
C12 N2 C18 K1 -102.69(19) . . . . ?
C12 N2 C18 N3 172.92(19) . . . . ?
C12 N2 C18 C17 -9.2(3) . . . . ?
C15 N3 C18 K1 102.35(19) . . . . ?
C15 N3 C18 N2 -173.06(19) . . . . ?
C15 N3 C18 C17 9.0(3) . . . . ?
C18 N2 C12 C11 82.0(3) . . . . ?
C18 N2 C12 C13 -154.7(2) . . . . ?
C18 N3 C15 C14 -84.2(3) . . . . ?
C18 N3 C15 C16 154.0(2) . . . . ?
C19 C20 C21 K1 111.3(3) . . . . ?
C19 C20 C21 C22 -178.3(3) . . . . ?
C19 C20 C21 C28 0.0(5) . . . . ?
C19 C20 C24 K1 -110.4(3) . . . . ?
C19 C20 C24 C23 178.8(3) . . . . ?
C19 C20 C24 C25 -1.1(4) . . . . ?
C20 C21 C22 K1 -69.1(2) . . . . ?
C20 C21 C22 C23 -0.6(3) . . . . ?
C20 C21 C22 C27 179.4(3) . . . . ?
C21 C20 C24 K1 71.19(19) . . . . ?
C21 C20 C24 C23 0.4(3) . . . . ?
C21 C20 C24 C25 -179.5(2) . . . . ?
C21 C22 C23 K1 -69.1(2) . . . . ?
C21 C22 C23 C24 0.9(3) . . . . ?
C21 C22 C23 C26 178.1(3) . . . . ?
C22 C23 C24 K1 -71.34(18) . . . . ?
C22 C23 C24 C20 -0.8(3) . . . . ?
C22 C23 C24 C25 179.1(2) . . . . ?
C24 C20 C21 K1 -70.31(17) . . . . ?
C24 C20 C21 C22 0.1(3) . . . . ?
C24 C20 C21 C28 178.5(3) . . . . ?
C26 C23 C24 K1 111.5(3) . . . . ?
C26 C23 C24 C20 -177.9(2) . . . . ?
C26 C23 C24 C25 2.0(4) . . . . ?
C27 C22 C23 K1 110.8(3) . . . . ?
C27 C22 C23 C24 -179.1(3) . . . . ?
C27 C22 C23 C26 -2.0(4) . . . . ?
C28 C21 C22 K1 112.5(3) . . . . ?
C28 C21 C22 C23 -179.0(3) . . . . ?
C28 C21 C22 C27 1.1(5) . . . . ?
K2 O1 C36 C35 48.1(3) . . . . ?
K2 O1 C37 C38 -60.2(2) . . . . ?
K2 O2 C34 C33 -52.9(3) . . . . ?
K2 O2 C35 C36 54.0(3) . . . . ?
K2 O3 C29 C30 48.4(3) . . . . ?
K2 O3 C46 C45 -53.3(3) . . . . ?
K2 O4 C30 C29 51.8(3) . . . . ?
K2 O4 C31 C32 -61.7(2) . . . . ?
K2 O5 C40 C39 -53.6(3) . . . . ?
K2 O5 C41 C42 47.4(2) . . . . ?
K2 O6 C42 C41 53.7(2) . . . . ?
K2 O6 C43 C44 -59.7(3) . . . . ?
K2 N4 C38 C37 -38.0(3) . . . . ?
K2 N4 C39 C40 -41.1(3) . . . . ?
K2 N4 C45 C46 -42.0(2) . . . . ?
K2 N5 C32 C31 -38.6(3) . . . . ?
K2 N5 C33 C34 -42.5(3) . . . . ?
K2 N5 C44 C43 -39.7(3) . . . . ?
O1 C37 C38 N4 67.4(3) . . . . ?
O2 C35 C36 O1 -69.9(3) . . . . ?
O3 C29 C30 O4 -68.3(3) . . . . ?
O4 C31 C32 N5 69.9(3) . . . . ?
O5 C41 C42 O6 -69.3(3) . . . . ?
O6 C43 C44 N5 69.6(3) . . . . ?
N4 C39 C40 O5 64.5(3) . . . . ?
N4 C45 C46 O3 65.2(3) . . . . ?
N5 C33 C34 O2 65.3(3) . . . . ?
C29 O3 C46 C45 170.5(2) . . . . ?
C30 O4 C31 C32 172.6(2) . . . . ?
C31 O4 C30 C29 178.0(2) . . . . ?
C32 N5 C33 C34 77.5(3) . . . . ?
C32 N5 C44 C43 -159.1(3) . . . . ?
C33 N5 C32 C31 -158.4(3) . . . . ?
C33 N5 C44 C43 79.3(3) . . . . ?
C34 O2 C35 C36 -173.2(2) . . . . ?
C35 O2 C34 C33 177.9(2) . . . . ?
C36 O1 C37 C38 168.3(2) . . . . ?
C37 O1 C36 C35 179.0(2) . . . . ?
C38 N4 C39 C40 -160.3(2) . . . . ?
C38 N4 C45 C46 77.0(3) . . . . ?
C39 N4 C38 C37 81.5(3) . . . . ?
C39 N4 C45 C46 -162.3(2) . . . . ?
C40 O5 C41 C42 -175.9(2) . . . . ?
C41 O5 C40 C39 170.8(2) . . . . ?
C42 O6 C43 C44 175.7(2) . . . . ?
C43 O6 C42 C41 179.6(2) . . . . ?
C44 N5 C32 C31 80.1(3) . . . . ?
C44 N5 C33 C34 -160.9(2) . . . . ?
C45 N4 C38 C37 -156.9(2) . . . . ?
C45 N4 C39 C40 78.7(3) . . . . ?
C46 O3 C29 C30 -174.6(2) . . . . ?
O7 C47 C48 C49 -11.1(12) . . . . ?
C47 O7 C50 C49 -46.4(11) . . . . ?
C47 C48 C49 C50 -16.0(11) . . . . ?
C48 C49 C50 O7 38.4(11) . . . . ?
C50 O7 C47 C48 36.8(12) . . . . ?
O7A C47A C48A C49A -36.1(16) . . . . ?
C47A O7A C50A C49A -35.7(16) . . . . ?
C47A C48A C49A C50A 12(2) . . . . ?
C48A C49A C50A O7A 16(2) . . . . ?
C50A O7A C47A C48A 46.1(14) . . . . ?
